data_4021891
loop_
_publ_author_name
'Yi Cui'
'Suning Wang'

_publ_section_title
;
 Diboron and Triboron Compounds Based on Linear and Star-Shaped
 Conjugated Ligands with 8-Hydroxyquinolate Functionality: Impact of
 Intermolecular Interaction and Boron Coordination on Luminescence
;
_journal_name_full 'Journal of Organic Chemistry'
_journal_page_first 6485
_journal_page_last 6496
_journal_paper_doi 10.1021/jo060841+
_journal_volume 71
_journal_year 2006
_chemical_formula_sum 'C32 H24 N2 O2'
_chemical_formula_weight 468.53
_chemical_name_systematic
; 
 ? 
;
_space_group_IT_number 2
_symmetry_cell_setting triclinic
_symmetry_space_group_name_Hall '-P 1'
_symmetry_space_group_name_H-M 'P -1'
_atom_sites_solution_hydrogens geom
_atom_sites_solution_primary direct
_atom_sites_solution_secondary difmap
_audit_creation_method SHELXL-97
_cell_angle_alpha 62.293(4)
_cell_angle_beta 65.552(4)
_cell_angle_gamma 69.368(4)
_cell_formula_units_Z 1
_cell_length_a 8.7399(18)
_cell_length_b 8.9692(18)
_cell_length_c 9.1427(19)
_cell_measurement_temperature 298(2)
_cell_volume 566.1(2)
_computing_structure_refinement 'SHELXL-97 (Sheldrick, 1997)'
_computing_structure_solution 'SHELXS-97 (Sheldrick, 1990)'
_diffrn_ambient_temperature 298(2)
_diffrn_measured_fraction_theta_full 0.915
_diffrn_measured_fraction_theta_max 0.915
_diffrn_radiation_monochromator graphite
_diffrn_radiation_source 'fine-focus sealed tube'
_diffrn_radiation_type MoK\a
_diffrn_radiation_wavelength 0.71073
_diffrn_reflns_av_R_equivalents 0.0273
_diffrn_reflns_av_sigmaI/netI 0.1183
_diffrn_reflns_limit_h_max 11
_diffrn_reflns_limit_h_min -10
_diffrn_reflns_limit_k_max 11
_diffrn_reflns_limit_k_min -11
_diffrn_reflns_limit_l_max 10
_diffrn_reflns_limit_l_min -11
_diffrn_reflns_number 4054
_diffrn_reflns_theta_full 28.30
_diffrn_reflns_theta_max 28.30
_diffrn_reflns_theta_min 2.61
_exptl_absorpt_coefficient_mu 0.086
_exptl_absorpt_correction_T_max 1.000
_exptl_absorpt_correction_T_min 0.763
_exptl_absorpt_correction_type SADABS
_exptl_crystal_density_diffrn 1.374
_exptl_crystal_density_method 'not measured'
_exptl_crystal_F_000 246
_refine_diff_density_max 0.196
_refine_diff_density_min -0.181
_refine_diff_density_rms 0.042
_refine_ls_extinction_method none
_refine_ls_goodness_of_fit_ref 0.752
_refine_ls_hydrogen_treatment mixed
_refine_ls_matrix_type full
_refine_ls_number_parameters 163
_refine_ls_number_reflns 2581
_refine_ls_number_restraints 0
_refine_ls_restrained_S_all 0.752
_refine_ls_R_factor_all 0.1266
_refine_ls_R_factor_gt 0.0516
_refine_ls_shift/su_max 0.000
_refine_ls_shift/su_mean 0.000
_refine_ls_structure_factor_coef Fsqd
_refine_ls_weighting_details 'calc w=1/[\s^2^(Fo^2^)+(0.0547P)^2^+0.0000P] where P=(Fo^2^+2Fc^2^)/3'
_refine_ls_weighting_scheme calc
_refine_ls_wR_factor_gt 0.1009
_refine_ls_wR_factor_ref 0.1191
_reflns_number_gt 1109
_reflns_number_total 2581
_reflns_threshold_expression >2sigma(I)
_cod_data_source_file jo060841+si20060421_024649.cif
_cod_database_code 4021891

loop_
_symmetry_equiv_pos_as_xyz
'x, y, z'
'-x, -y, -z'

loop_
_atom_site_label
_atom_site_type_symbol
_atom_site_fract_x
_atom_site_fract_y
_atom_site_fract_z
_atom_site_U_iso_or_equiv
_atom_site_adp_type
_atom_site_occupancy
_atom_site_symmetry_multiplicity
_atom_site_calc_flag
_atom_site_refinement_flags
O1 O -0.01773(19) 0.92331(19) 0.87838(19) 0.0420(5) Uani 1 1 d .
N1 N 0.2080(2) 1.0856(2) 0.5983(2) 0.0366(5) Uani 1 1 d .
C1 C -0.1511(3) 0.8479(3) 1.0278(3) 0.0443(7) Uani 1 1 d .
H1B H -0.1890 0.9050 1.1070 0.067 Uiso 1 1 calc R
H1C H -0.1078 0.7282 1.0838 0.067 Uiso 1 1 calc R
H1D H -0.2457 0.8603 0.9926 0.067 Uiso 1 1 calc R
C2 C 0.3211(3) 1.1661(3) 0.4587(3) 0.0387(6) Uani 1 1 d .
H2A H 0.3419 1.2638 0.4529 0.046 Uiso 1 1 calc R
C3 C 0.4120(3) 1.1130(3) 0.3182(3) 0.0383(6) Uani 1 1 d .
H3A H 0.4929 1.1728 0.2236 0.046 Uiso 1 1 calc R
C4 C 0.3808(3) 0.9737(3) 0.3218(3) 0.0340(6) Uani 1 1 d .
H4A H 0.4388 0.9386 0.2284 0.041 Uiso 1 1 calc R
C5 C 0.2157(3) 0.7375(3) 0.4776(3) 0.0292(6) Uani 1 1 d .
C6 C 0.0900(3) 0.6653(3) 0.6193(3) 0.0328(6) Uani 1 1 d .
H6A H 0.0574 0.5741 0.6251 0.039 Uiso 1 1 calc R
C7 C 0.0070(3) 0.7232(3) 0.7582(3) 0.0337(6) Uani 1 1 d .
H7A H -0.0777 0.6696 0.8534 0.040 Uiso 1 1 calc R
C8 C 0.0511(3) 0.8582(3) 0.7527(3) 0.0311(6) Uani 1 1 d .
C9 C 0.1774(3) 0.9439(3) 0.6035(3) 0.0293(6) Uani 1 1 d .
C10 C 0.2604(3) 0.8819(3) 0.4668(3) 0.0291(6) Uani 1 1 d .
C11 C 0.3004(3) 0.6706(3) 0.3344(3) 0.0290(6) Uani 1 1 d .
C12 C 0.4761(3) 0.6052(3) 0.2874(3) 0.0341(6) Uani 1 1 d .
H12A H 0.5432 0.6072 0.3430 0.041 Uiso 1 1 calc R
C13 C 0.5522(3) 0.5375(3) 0.1599(3) 0.0333(6) Uani 1 1 d .
H13A H 0.6692 0.4918 0.1336 0.040 Uiso 1 1 calc R
C14 C 0.4581(3) 0.5361(3) 0.0697(3) 0.0276(5) Uani 1 1 d .
C15 C 0.2837(3) 0.6047(3) 0.1155(3) 0.0351(6) Uani 1 1 d .
H15A H 0.2173 0.6070 0.0568 0.042 Uiso 1 1 calc R
C16 C 0.2057(3) 0.6697(3) 0.2453(3) 0.0364(6) Uani 1 1 d .
H16A H 0.0882 0.7133 0.2732 0.044 Uiso 1 1 calc R

loop_
_atom_site_aniso_label
_atom_site_aniso_U_11
_atom_site_aniso_U_22
_atom_site_aniso_U_33
_atom_site_aniso_U_23
_atom_site_aniso_U_13
_atom_site_aniso_U_12
O1 0.0476(11) 0.0468(11) 0.0349(10) -0.0240(9) -0.0022(8) -0.0131(8)
N1 0.0397(12) 0.0349(12) 0.0388(13) -0.0162(11) -0.0114(10) -0.0086(10)
C1 0.0400(15) 0.0623(18) 0.0311(15) -0.0262(14) 0.0016(12) -0.0132(13)
C2 0.0438(16) 0.0306(14) 0.0440(16) -0.0109(13) -0.0159(13) -0.0108(12)
C3 0.0408(15) 0.0337(15) 0.0363(15) -0.0083(12) -0.0093(12) -0.0126(12)
C4 0.0339(14) 0.0333(14) 0.0332(15) -0.0129(12) -0.0101(11) -0.0042(11)
C5 0.0300(13) 0.0303(13) 0.0284(14) -0.0129(11) -0.0101(11) -0.0029(10)
C6 0.0347(14) 0.0305(14) 0.0381(15) -0.0158(12) -0.0101(12) -0.0089(11)
C7 0.0326(14) 0.0372(15) 0.0284(14) -0.0126(12) -0.0040(11) -0.0097(11)
C8 0.0300(13) 0.0328(14) 0.0305(14) -0.0170(12) -0.0084(11) -0.0001(11)
C9 0.0291(13) 0.0290(13) 0.0353(14) -0.0151(12) -0.0146(11) -0.0016(10)
C10 0.0299(13) 0.0301(14) 0.0281(13) -0.0120(11) -0.0097(10) -0.0042(10)
C11 0.0317(14) 0.0274(13) 0.0298(14) -0.0136(12) -0.0069(11) -0.0067(10)
C12 0.0374(14) 0.0364(14) 0.0353(14) -0.0163(12) -0.0139(11) -0.0071(11)
C13 0.0269(13) 0.0406(15) 0.0338(15) -0.0184(13) -0.0064(11) -0.0053(11)
C14 0.0323(13) 0.0222(12) 0.0271(14) -0.0093(10) -0.0057(11) -0.0081(10)
C15 0.0360(14) 0.0393(15) 0.0389(15) -0.0220(13) -0.0124(11) -0.0056(11)
C16 0.0287(13) 0.0400(15) 0.0454(16) -0.0246(13) -0.0096(12) -0.0021(11)

loop_
_atom_type_symbol
_atom_type_description
_atom_type_scat_dispersion_real
_atom_type_scat_dispersion_imag
_atom_type_scat_source
C C 0.0033 0.0016 'International Tables Vol C Tables 4.2.6.8 and 6.1.1.4'
H H 0.0000 0.0000 'International Tables Vol C Tables 4.2.6.8 and 6.1.1.4'
N N 0.0061 0.0033 'International Tables Vol C Tables 4.2.6.8 and 6.1.1.4'
O O 0.0106 0.0060 'International Tables Vol C Tables 4.2.6.8 and 6.1.1.4'

loop_
_geom_angle_atom_site_label_1
_geom_angle_atom_site_label_2
_geom_angle_atom_site_label_3
_geom_angle
_geom_angle_site_symmetry_3
C8 O1 C1 117.48(18) .
C2 N1 C9 117.30(19) .
N1 C2 C3 123.7(2) .
C4 C3 C2 119.2(2) .
C3 C4 C10 120.1(2) .
C6 C5 C10 118.28(19) .
C6 C5 C11 120.5(2) .
C10 C5 C11 121.2(2) .
C5 C6 C7 122.6(2) .
C8 C7 C6 120.0(2) .
O1 C8 C7 125.3(2) .
O1 C8 C9 114.9(2) .
C7 C8 C9 119.79(19) .
N1 C9 C10 123.2(2) .
N1 C9 C8 117.70(19) .
C10 C9 C8 119.1(2) .
C9 C10 C4 116.5(2) .
C9 C10 C5 120.1(2) .
C4 C10 C5 123.3(2) .
C16 C11 C12 117.74(19) .
C16 C11 C5 120.9(2) .
C12 C11 C5 121.4(2) .
C13 C12 C11 121.1(2) .
C12 C13 C14 121.6(2) .
C15 C14 C13 116.71(19) .
C15 C14 C14 122.0(3) 2_665
C13 C14 C14 121.3(2) 2_665
C16 C15 C14 122.1(2) .
C15 C16 C11 120.7(2) .

loop_
_geom_bond_atom_site_label_1
_geom_bond_atom_site_label_2
_geom_bond_distance
_geom_bond_site_symmetry_2
O1 C8 1.352(2) .
O1 C1 1.436(2) .
N1 C2 1.315(3) .
N1 C9 1.364(3) .
C2 C3 1.402(3) .
C3 C4 1.354(3) .
C4 C10 1.408(3) .
C5 C6 1.360(3) .
C5 C10 1.431(3) .
C5 C11 1.496(3) .
C6 C7 1.412(3) .
C7 C8 1.369(3) .
C8 C9 1.431(3) .
C9 C10 1.417(3) .
C11 C16 1.384(3) .
C11 C12 1.393(3) .
C12 C13 1.379(3) .
C13 C14 1.391(3) .
C14 C15 1.389(3) .
C14 C14 1.497(4) 2_665
C15 C16 1.381(3) .
